data_2228407
loop_
_publ_author_name
'Zhu, Hai-Bin'

_publ_section_title
;
 Bis(\m-bis{[4-(2-pyridyl)pyrimidin-2-yl]sulfanyl}methane)disilver(I)
 bis(perchlorate)
;
_journal_coeditor_code HY2383
_journal_issue 12
_journal_name_full 'Acta Crystallographica Section E'
_journal_page_first m1691
_journal_paper_doi 10.1107/S160053681004924X
_journal_volume 66
_journal_year 2010
_chemical_formula_iupac '[Ag2 (C19 H14 N6 S2)2] (Cl O4)2'
_chemical_formula_moiety 'C38 H28 Ag2 N12 S4 2+, 2(Cl O4 -)'
_chemical_formula_sum 'C38 H28 Ag2 Cl2 N12 O8 S4'
_chemical_formula_weight 1195.64
_chemical_name_systematic
;
Bis(\m-bis{[4-(2-pyridyl)pyrimidin-2-yl]sulfanyl}methane)disilver(I)
bis(perchlorate)
;
_space_group_IT_number 70
_symmetry_cell_setting orthorhombic
_symmetry_space_group_name_Hall '-F 2uv 2vw'
_symmetry_space_group_name_H-M 'F d d d :2'
_atom_sites_solution_hydrogens geom
_atom_sites_solution_primary direct
_atom_sites_solution_secondary difmap
_audit_creation_method SHELXL-97
_cell_angle_alpha 90.00
_cell_angle_beta 90.00
_cell_angle_gamma 90.00
_cell_formula_units_Z 8
_cell_length_a 10.4382(16)
_cell_length_b 27.896(4)
_cell_length_c 30.089(5)
_cell_measurement_reflns_used 2705
_cell_measurement_temperature 298(2)
_cell_measurement_theta_max 25.50
_cell_measurement_theta_min 2.25
_cell_volume 8761(2)
_computing_cell_refinement 'SAINT-Plus (Bruker, 2007)'
_computing_data_collection 'APEX2 (Bruker, 2007)'
_computing_data_reduction 'SAINT-Plus (Bruker, 2007)'
_computing_molecular_graphics 'SHELXTL (Sheldrick, 2008)'
_computing_publication_material 'SHELXTL (Sheldrick, 2008)'
_computing_structure_refinement 'SHELXL97 (Sheldrick, 2008)'
_computing_structure_solution 'SHELXS97 (Sheldrick, 2008)'
_diffrn_ambient_temperature 298(2)
_diffrn_measured_fraction_theta_full 0.991
_diffrn_measured_fraction_theta_max 0.991
_diffrn_measurement_device_type 'Bruker APEXII CCD'
_diffrn_measurement_method '\f and \w'
_diffrn_radiation_monochromator graphite
_diffrn_radiation_source 'fine-focus sealed tube'
_diffrn_radiation_type MoK\a
_diffrn_radiation_wavelength 0.71073
_diffrn_reflns_av_R_equivalents 0.0351
_diffrn_reflns_av_sigmaI/netI 0.0268
_diffrn_reflns_limit_h_max 12
_diffrn_reflns_limit_h_min -13
_diffrn_reflns_limit_k_max 35
_diffrn_reflns_limit_k_min -36
_diffrn_reflns_limit_l_max 40
_diffrn_reflns_limit_l_min -35
_diffrn_reflns_number 14503
_diffrn_reflns_theta_full 28.31
_diffrn_reflns_theta_max 28.31
_diffrn_reflns_theta_min 2.19
_exptl_absorpt_coefficient_mu 1.274
_exptl_absorpt_correction_T_max 0.880
_exptl_absorpt_correction_T_min 0.832
_exptl_absorpt_correction_type multi-scan
_exptl_absorpt_process_details '(SADABS; Bruker, 2001)'
_exptl_crystal_colour colorless
_exptl_crystal_density_diffrn 1.813
_exptl_crystal_density_method 'not measured'
_exptl_crystal_description block
_exptl_crystal_F_000 4768
_exptl_crystal_size_max 0.15
_exptl_crystal_size_mid 0.12
_exptl_crystal_size_min 0.10
_refine_diff_density_max 0.540
_refine_diff_density_min -0.644
_refine_ls_extinction_method none
_refine_ls_goodness_of_fit_ref 1.052
_refine_ls_hydrogen_treatment constr
_refine_ls_matrix_type full
_refine_ls_number_parameters 169
_refine_ls_number_reflns 2705
_refine_ls_number_restraints 24
_refine_ls_restrained_S_all 1.086
_refine_ls_R_factor_all 0.0858
_refine_ls_R_factor_gt 0.0458
_refine_ls_shift/su_max 0.000
_refine_ls_shift/su_mean 0.000
_refine_ls_structure_factor_coef Fsqd
_refine_ls_weighting_details 'calc w=1/[\s^2^(Fo^2^)+(0.1000P)^2^] where P=(Fo^2^+2Fc^2^)/3'
_refine_ls_weighting_scheme calc
_refine_ls_wR_factor_gt 0.1393
_refine_ls_wR_factor_ref 0.1718
_reflns_number_gt 1640
_reflns_number_total 2705
_reflns_threshold_expression I>2\s(I)
_cod_data_source_file hy2383.cif
_cod_data_source_block I
_cod_original_sg_symbol_H-M 'F d d d'
_cod_database_code 2228407
_cod_database_fobs_code 2228407

loop_
_symmetry_equiv_pos_as_xyz
'x, y, z'
'-x+3/4, -y+3/4, z'
'-x+3/4, y, -z+3/4'
'x, -y+3/4, -z+3/4'
'x, y+1/2, z+1/2'
'-x+3/4, -y+5/4, z+1/2'
'-x+3/4, y+1/2, -z+5/4'
'x, -y+5/4, -z+5/4'
'x+1/2, y, z+1/2'
'-x+5/4, -y+3/4, z+1/2'
'-x+5/4, y, -z+5/4'
'x+1/2, -y+3/4, -z+5/4'
'x+1/2, y+1/2, z'
'-x+5/4, -y+5/4, z'
'-x+5/4, y+1/2, -z+3/4'
'x+1/2, -y+5/4, -z+3/4'
'-x, -y, -z'
'x-3/4, y-3/4, -z'
'x-3/4, -y, z-3/4'
'-x, y-3/4, z-3/4'
'-x, -y+1/2, -z+1/2'
'x-3/4, y-1/4, -z+1/2'
'x-3/4, -y+1/2, z-1/4'
'-x, y-1/4, z-1/4'
'-x+1/2, -y, -z+1/2'
'x-1/4, y-3/4, -z+1/2'
'x-1/4, -y, z-1/4'
'-x+1/2, y-3/4, z-1/4'
'-x+1/2, -y+1/2, -z'
'x-1/4, y-1/4, -z'
'x-1/4, -y+1/2, z-3/4'
'-x+1/2, y-1/4, z-3/4'

loop_
_atom_site_type_symbol
_atom_site_label
_atom_site_fract_x
_atom_site_fract_y
_atom_site_fract_z
_atom_site_U_iso_or_equiv
_atom_site_adp_type
_atom_site_calc_flag
_atom_site_refinement_flags
_atom_site_occupancy
_atom_site_disorder_assembly
_atom_site_disorder_group
Ag Ag1 0.8750 0.3750 0.010711(18) 0.0724(3) Uani d S 1 . .
S S1 0.64901(13) 0.37857(5) -0.07449(5) 0.0703(4) Uani d . 1 . .
Cl Cl1 1.1250 0.1250 -0.08929(11) 0.1119(9) Uani d S 1 . .
C C6 0.8563(4) 0.27205(15) -0.03645(15) 0.0602(11) Uani d . 1 . .
N N2 0.7995(3) 0.31493(12) -0.03991(12) 0.0577(9) Uani d . 1 . .
N N3 0.6715(4) 0.28754(15) -0.10059(13) 0.0708(10) Uani d . 1 . .
C C9 0.7124(4) 0.32014(15) -0.07181(14) 0.0598(10) Uani d . 1 . .
C C5 0.9565(5) 0.26651(16) -0.00209(16) 0.0652(12) Uani d . 1 . .
C C10 0.5575(6) 0.3750 -0.1250 0.0715(18) Uani d S 1 . .
H H10A 0.5025 0.4030 -0.1267 0.086 Uiso calc PR 0.50 . .
H H10B 0.5025 0.3470 -0.1233 0.086 Uiso calc PR 0.50 . .
N N1 0.9792(4) 0.30490(14) 0.02472(13) 0.0693(10) Uani d . 1 . .
C C8 0.7272(6) 0.24468(18) -0.09552(17) 0.0804(15) Uani d . 1 . .
H H8 0.7013 0.2199 -0.1141 0.096 Uiso calc R 1 . .
C C7 0.8198(6) 0.23519(16) -0.06458(18) 0.0761(14) Uani d . 1 . .
H H7 0.8571 0.2050 -0.0625 0.091 Uiso calc R 1 . .
C C3 1.1171(7) 0.2208(3) 0.0336(3) 0.107(2) Uani d . 1 . .
H H3 1.1630 0.1924 0.0365 0.128 Uiso calc R 1 . .
C C1 1.0704(5) 0.3010(2) 0.05571(19) 0.0873(15) Uani d . 1 . .
H H1 1.0864 0.3268 0.0745 0.105 Uiso calc R 1 . .
C C2 1.1432(5) 0.2585(3) 0.0605(3) 0.105(2) Uani d . 1 . .
H H2 1.2078 0.2565 0.0817 0.125 Uiso calc R 1 . .
C C4 1.0244(6) 0.2245(2) 0.0026(2) 0.0892(16) Uani d . 1 . .
H H4 1.0062 0.1985 -0.0158 0.107 Uiso calc R 1 . .
O O1 1.1499(10) 0.1740(3) -0.0861(3) 0.120(3) Uani d PU 0.50 . .
O O2 1.2437(12) 0.1043(4) -0.0898(4) 0.142(4) Uani d PU 0.50 . .
O O3 1.0656(13) 0.1194(5) -0.0423(5) 0.166(5) Uani d PU 0.50 . .
O O4 1.0504(13) 0.1200(6) -0.1265(5) 0.176(5) Uani d PU 0.50 . .

loop_
_atom_site_aniso_label
_atom_site_aniso_U_11
_atom_site_aniso_U_22
_atom_site_aniso_U_33
_atom_site_aniso_U_12
_atom_site_aniso_U_13
_atom_site_aniso_U_23
Ag1 0.0848(4) 0.0529(3) 0.0795(4) -0.0060(2) 0.000 0.000
S1 0.0718(8) 0.0712(7) 0.0679(8) 0.0074(5) -0.0057(6) -0.0091(6)
Cl1 0.1036(17) 0.0619(12) 0.170(3) 0.0054(11) 0.000 0.000
C6 0.068(3) 0.051(2) 0.062(3) -0.0062(19) 0.026(2) 0.0064(19)
N2 0.059(2) 0.0522(18) 0.062(2) -0.0070(15) 0.0100(18) -0.0039(15)
N3 0.074(2) 0.071(3) 0.067(2) -0.022(2) 0.007(2) -0.0131(19)
C9 0.058(2) 0.063(2) 0.059(2) -0.0073(19) 0.012(2) -0.006(2)
C5 0.065(3) 0.062(3) 0.069(3) 0.002(2) 0.023(2) 0.013(2)
C10 0.050(3) 0.089(5) 0.076(4) 0.000 0.000 0.000(3)
N1 0.066(2) 0.068(2) 0.074(2) -0.0072(19) 0.004(2) 0.0169(19)
C8 0.095(4) 0.075(3) 0.071(3) -0.026(3) 0.020(3) -0.020(3)
C7 0.091(4) 0.050(2) 0.087(4) -0.008(2) 0.034(3) -0.007(2)
C3 0.092(5) 0.102(5) 0.126(6) 0.029(4) 0.023(4) 0.036(5)
C1 0.074(3) 0.101(4) 0.087(4) -0.006(3) -0.007(3) 0.023(3)
C2 0.065(4) 0.129(6) 0.120(5) 0.007(3) -0.003(3) 0.050(5)
C4 0.087(4) 0.081(3) 0.099(4) 0.022(3) 0.027(3) 0.019(3)
O1 0.152(7) 0.076(5) 0.132(7) 0.008(5) -0.029(5) -0.009(4)
O2 0.133(7) 0.105(6) 0.188(8) 0.044(6) -0.017(6) -0.012(6)
O3 0.176(9) 0.166(8) 0.155(8) -0.016(7) 0.028(7) 0.007(7)
O4 0.167(8) 0.198(9) 0.162(8) -0.025(8) -0.076(7) -0.041(7)

loop_
_atom_type_symbol
_atom_type_description
_atom_type_scat_dispersion_real
_atom_type_scat_dispersion_imag
_atom_type_scat_source
C C 0.0033 0.0016 'International Tables Vol C Tables 4.2.6.8 and 6.1.1.4'
H H 0.0000 0.0000 'International Tables Vol C Tables 4.2.6.8 and 6.1.1.4'
N N 0.0061 0.0033 'International Tables Vol C Tables 4.2.6.8 and 6.1.1.4'
O O 0.0106 0.0060 'International Tables Vol C Tables 4.2.6.8 and 6.1.1.4'
S S 0.1246 0.1234 'International Tables Vol C Tables 4.2.6.8 and 6.1.1.4'
Cl Cl 0.1484 0.1585 'International Tables Vol C Tables 4.2.6.8 and 6.1.1.4'
Ag Ag -0.8971 1.1015 'International Tables Vol C Tables 4.2.6.8 and 6.1.1.4'

loop_
_geom_angle_atom_site_label_1
_geom_angle_atom_site_label_2
_geom_angle_atom_site_label_3
_geom_angle_site_symmetry_1
_geom_angle_site_symmetry_3
_geom_angle
_geom_angle_publ_flag
N1 Ag1 N1 . 2_655 158.7(2) ?
N1 Ag1 N2 . . 71.00(14) ?
N1 Ag1 N2 2_655 . 124.11(13) ?
N1 Ag1 N2 . 2_655 124.11(13) ?
N1 Ag1 N2 2_655 2_655 71.00(14) ?
N2 Ag1 N2 . 2_655 101.13(16) ?
C9 S1 C10 . . 100.78(17) ?
O4 Cl1 O4 . 14_645 70.5(13) ?
O4 Cl1 O2 . . 117.6(10) ?
O4 Cl1 O2 14_645 . 61.2(7) ?
O4 Cl1 O2 . 14_645 61.2(7) ?
O4 Cl1 O2 14_645 14_645 117.6(10) ?
O2 Cl1 O2 . 14_645 178.7(11) ?
O4 Cl1 O1 . 14_645 81.5(8) ?
O4 Cl1 O1 14_645 14_645 105.2(8) ?
O2 Cl1 O1 . 14_645 75.8(6) ?
O2 Cl1 O1 14_645 14_645 104.3(6) ?
O4 Cl1 O1 . . 105.2(8) ?
O4 Cl1 O1 14_645 . 81.5(8) ?
O2 Cl1 O1 . . 104.3(6) ?
O2 Cl1 O1 14_645 . 75.8(6) ?
O1 Cl1 O1 14_645 . 172.0(9) ?
O4 Cl1 O3 . 14_645 168.9(8) ?
O4 Cl1 O3 14_645 14_645 120.5(8) ?
O2 Cl1 O3 . 14_645 72.0(7) ?
O2 Cl1 O3 14_645 14_645 109.3(9) ?
O1 Cl1 O3 14_645 14_645 96.3(7) ?
O1 Cl1 O3 . 14_645 76.3(7) ?
O4 Cl1 O3 . . 120.5(8) ?
O4 Cl1 O3 14_645 . 168.9(8) ?
O2 Cl1 O3 . . 109.3(9) ?
O2 Cl1 O3 14_645 . 72.0(7) ?
O1 Cl1 O3 14_645 . 76.3(7) ?
O1 Cl1 O3 . . 96.3(7) ?
O3 Cl1 O3 14_645 . 48.6(10) ?
N2 C6 C7 . . 119.6(5) ?
N2 C6 C5 . . 117.4(4) ?
C7 C6 C5 . . 123.0(4) ?
C9 N2 C6 . . 117.2(4) ?
C9 N2 Ag1 . . 127.3(3) ?
C6 N2 Ag1 . . 115.4(3) ?
C9 N3 C8 . . 113.5(4) ?
N3 C9 N2 . . 128.0(4) ?
N3 C9 S1 . . 119.0(4) ?
N2 C9 S1 . . 113.0(3) ?
N1 C5 C4 . . 121.3(5) ?
N1 C5 C6 . . 117.1(4) ?
C4 C5 C6 . . 121.6(5) ?
S1 C10 S1 . 4_554 115.8(4) ?
S1 C10 H10A . . 108.3 ?
S1 C10 H10A 4_554 . 108.3 ?
S1 C10 H10B . . 108.3 ?
S1 C10 H10B 4_554 . 108.3 ?
H10A C10 H10B . . 107.4 ?
C5 N1 C1 . . 118.3(5) ?
C5 N1 Ag1 . . 118.9(3) ?
C1 N1 Ag1 . . 122.6(4) ?
N3 C8 C7 . . 123.9(4) ?
N3 C8 H8 . . 118.1 ?
C7 C8 H8 . . 118.1 ?
C8 C7 C6 . . 117.8(5) ?
C8 C7 H7 . . 121.1 ?
C6 C7 H7 . . 121.1 ?
C2 C3 C4 . . 119.8(6) ?
C2 C3 H3 . . 120.1 ?
C4 C3 H3 . . 120.1 ?
N1 C1 C2 . . 121.3(6) ?
N1 C1 H1 . . 119.3 ?
C2 C1 H1 . . 119.3 ?
C3 C2 C1 . . 118.9(6) ?
C3 C2 H2 . . 120.6 ?
C1 C2 H2 . . 120.6 ?
C3 C4 C5 . . 120.3(6) ?
C3 C4 H4 . . 119.8 ?
C5 C4 H4 . . 119.8 ?
Cl1 O1 O2 . 14_645 51.3(4) ?
Cl1 O1 O4 . 14_645 48.6(5) ?
O2 O1 O4 14_645 14_645 83.8(7) ?
Cl1 O1 O3 . 14_645 55.7(6) ?
O2 O1 O3 14_645 14_645 85.0(7) ?
O4 O1 O3 14_645 14_645 88.7(8) ?
Cl1 O2 O4 . 14_645 59.5(7) ?
Cl1 O2 O1 . 14_645 52.8(5) ?
O4 O2 O1 14_645 14_645 90.0(9) ?
Cl1 O2 O3 . 14_645 59.0(6) ?
O4 O2 O3 14_645 14_645 108.6(10) ?
O1 O2 O3 14_645 14_645 80.0(8) ?
O3 O3 Cl1 14_645 . 65.7(5) ?
O3 O3 O2 14_645 14_645 104.2(9) ?
Cl1 O3 O2 . 14_645 49.0(5) ?
O3 O3 O1 14_645 14_645 88.3(12) ?
Cl1 O3 O1 . 14_645 48.0(5) ?
O2 O3 O1 14_645 14_645 75.8(7) ?
Cl1 O4 O2 . 14_645 59.3(7) ?
Cl1 O4 O4 . 14_645 54.8(6) ?
O2 O4 O4 14_645 14_645 103.6(10) ?
Cl1 O4 O1 . 14_645 49.9(6) ?
O2 O4 O1 14_645 14_645 84.9(9) ?
O4 O4 O1 14_645 14_645 80.6(11) ?

loop_
_geom_bond_atom_site_label_1
_geom_bond_atom_site_label_2
_geom_bond_site_symmetry_2
_geom_bond_distance
_geom_bond_publ_flag
Ag1 N1 . 2.277(4) y
Ag1 N2 . 2.398(3) y
S1 C9 . 1.761(4) ?
S1 C10 . 1.798(4) ?
Cl1 O4 . 1.370(11) ?
Cl1 O2 . 1.367(11) ?
Cl1 O1 . 1.395(9) ?
Cl1 O3 . 1.552(13) ?
C6 N2 . 1.339(5) ?
C6 C7 . 1.385(7) ?
C6 C5 . 1.479(7) ?
N2 C9 . 1.330(5) ?
N3 C9 . 1.326(5) ?
N3 C8 . 1.338(6) ?
C5 N1 . 1.361(6) ?
C5 C4 . 1.377(6) ?
C10 S1 4_554 1.798(4) ?
C10 H10A . 0.9700 ?
C10 H10B . 0.9700 ?
N1 C1 . 1.337(6) ?
C8 C7 . 1.368(8) ?
C8 H8 . 0.9300 ?
C7 H7 . 0.9300 ?
C3 C2 . 1.355(11) ?
C3 C4 . 1.348(9) ?
C3 H3 . 0.9300 ?
C1 C2 . 1.416(9) ?
C1 H1 . 0.9300 ?
C2 H2 . 0.9300 ?
C4 H4 . 0.9300 ?
